data_4350074
loop_
_publ_author_name
'Xiang, Shiqun'
'Zhang, Xiaofeng'
'Chen, Hui'
'Li, Yinghua'
'Fan, Weibin'
'Huang, Deguang'

_publ_section_title
;
 Copper(ii) facilitated decarboxylation for the construction of
 pyridyl--pyrazole skeletons
;
_journal_issue 9
_journal_name_full 'Inorganic Chemistry Frontiers'
_journal_page_first 2359
_journal_paper_doi 10.1039/C9QI00599D
_journal_volume 6
_journal_year 2019
_chemical_formula_moiety 'C28 H31 Cu3 N7 O12,C6H7N,C4H8O,H4O2'
_chemical_formula_sum 'C38 H50 Cu3 N8 O15'
_chemical_formula_weight 1049.48
_chemical_name_common '[Cu3(L)2(2-Me-Py)3(H2O)4].2-Me-Py.THF.2H2O'
_space_group_IT_number 14
_space_group_name_Hall '-P 2yn'
_space_group_name_H-M_alt 'P 1 21/n 1'
_symmetry_cell_setting monoclinic
_symmetry_space_group_name_Hall '-P 2yn'
_symmetry_space_group_name_H-M 'P 1 21/n 1'
_atom_sites_solution_hydrogens geom
_atom_sites_solution_primary direct
_atom_sites_solution_secondary difmap
_audit_creation_method SHELXL-97
_audit_update_record
;
2019-07-16 deposited with the CCDC.	2019-07-22 downloaded from the CCDC.
;
_cell_angle_alpha 90.00
_cell_angle_beta 104.5437(14)
_cell_angle_gamma 90.00
_cell_formula_units_Z 4
_cell_length_a 15.3643(2)
_cell_length_b 16.8900(2)
_cell_length_c 17.5664(2)
_cell_measurement_reflns_used 12516
_cell_measurement_temperature 100(2)
_cell_measurement_theta_max 73.3320
_cell_measurement_theta_min 3.9330
_cell_volume 4412.46(10)
_computing_cell_refinement 'CrysAlisPro 1.171.39.46 (Rigaku OD, 2018)'
_computing_data_collection 'CrysAlisPro 1.171.39.46 (Rigaku OD, 2018)'
_computing_data_reduction 'CrysAlisPro 1.171.39.46 (Rigaku OD, 2018)'
_computing_molecular_graphics 'Bruker SHELXTL'
_computing_publication_material 'Bruker SHELXTL'
_computing_structure_refinement 'SHELXL-97 (Sheldrick, 1997)'
_computing_structure_solution 'SHELXS-97 (Sheldrick, 1990)'
_diffrn_ambient_temperature 100(2)
_diffrn_detector_area_resol_mean 10.5594
_diffrn_measured_fraction_theta_full 0.999
_diffrn_measured_fraction_theta_max 0.999
_diffrn_measurement_device_type 'SuperNova, Dual, Cu at zero, Atlas'
_diffrn_measurement_method '\w scans'
_diffrn_radiation_monochromator Mirror
_diffrn_radiation_source 'SuperNova (Cu) X-ray Source'
_diffrn_radiation_type CuK\a
_diffrn_radiation_wavelength 1.54184
_diffrn_reflns_av_R_equivalents 0.0282
_diffrn_reflns_av_sigmaI/netI 0.0223
_diffrn_reflns_limit_h_max 18
_diffrn_reflns_limit_h_min -15
_diffrn_reflns_limit_k_max 20
_diffrn_reflns_limit_k_min -19
_diffrn_reflns_limit_l_max 21
_diffrn_reflns_limit_l_min -21
_diffrn_reflns_number 33381
_diffrn_reflns_theta_full 69.99
_diffrn_reflns_theta_max 69.99
_diffrn_reflns_theta_min 3.42
_exptl_absorpt_coefficient_mu 2.339
_exptl_absorpt_correction_T_max 0.8724
_exptl_absorpt_correction_T_min 0.7666
_exptl_absorpt_correction_type multi-scan
_exptl_absorpt_process_details
; 
CrysAlisPro 1.171.39.46 (Rigaku Oxford Diffraction, 2018) 
Empirical absorption correction using spherical harmonics, 
 implemented in SCALE3 ABSPACK scaling algorithm. 
;
_exptl_crystal_colour blue
_exptl_crystal_density_diffrn 1.580
_exptl_crystal_density_method 'not measured'
_exptl_crystal_description plate
_exptl_crystal_F_000 2164
_exptl_crystal_size_max 0.12
_exptl_crystal_size_mid 0.08
_exptl_crystal_size_min 0.06
_refine_diff_density_max 0.581
_refine_diff_density_min -0.454
_refine_diff_density_rms 0.067
_refine_ls_extinction_method none
_refine_ls_goodness_of_fit_ref 1.033
_refine_ls_hydrogen_treatment mixed
_refine_ls_matrix_type full
_refine_ls_number_parameters 676
_refine_ls_number_reflns 8355
_refine_ls_number_restraints 357
_refine_ls_restrained_S_all 1.028
_refine_ls_R_factor_all 0.0402
_refine_ls_R_factor_gt 0.0329
_refine_ls_shift/su_max 0.002
_refine_ls_shift/su_mean 0.000
_refine_ls_structure_factor_coef Fsqd
_refine_ls_weighting_details 'calc w=1/[\s^2^(Fo^2^)+(0.0498P)^2^+3.6215P] where P=(Fo^2^+2Fc^2^)/3'
_refine_ls_weighting_scheme calc
_refine_ls_wR_factor_gt 0.0880
_refine_ls_wR_factor_ref 0.0920
_reflns_number_gt 7173
_reflns_number_total 8355
_reflns_threshold_expression >2sigma(I)
_cod_data_source_file c9qi00599d2.cif
_cod_data_source_block Compound8
_cod_depositor_comments
;
The following automatic conversions were performed:

data item '_symmetry_cell_setting' value 'Monoclinic' was changed to
'monoclinic' in accordance with the
/home/saulius/struct/COD-crude-data/automatic-downloads/DataCite-retrospective/RSC/depositions/lib/dictionaries/cif_core.dic
dictionary named 'cif_core.dic' version 2.4.2 last updated on
2011-04-26.

Automatic conversion script
Id: cif_fix_values 6909 2019-04-08 15:41:33Z antanas 
;
_cod_original_sg_symbol_H-M P21/n
_cod_database_code 4350074

loop_
_symmetry_equiv_pos_as_xyz
'x, y, z'
'-x+1/2, y+1/2, -z+1/2'
'-x, -y, -z'
'x-1/2, -y-1/2, z-1/2'

loop_
_atom_site_label
_atom_site_type_symbol
_atom_site_fract_x
_atom_site_fract_y
_atom_site_fract_z
_atom_site_U_iso_or_equiv
_atom_site_adp_type
_atom_site_occupancy
_atom_site_symmetry_multiplicity
_atom_site_calc_flag
_atom_site_refinement_flags
_atom_site_disorder_assembly
_atom_site_disorder_group
Cu1 Cu 0.32342(2) 0.650903(18) 0.922153(16) 0.01508(9) Uani 1 1 d . A .
Cu2 Cu 0.491294(18) 0.670583(18) 0.756712(15) 0.01194(8) Uani 1 1 d . . .
Cu3 Cu 0.664211(19) 0.651766(18) 0.596280(16) 0.01371(8) Uani 1 1 d . A .
O1 O 0.35785(10) 0.69980(10) 1.02790(8) 0.0214(3) Uani 1 1 d . A .
O2 O 0.46863(10) 0.76644(11) 1.10982(9) 0.0266(4) Uani 1 1 d . A .
O3 O 0.62179(9) 0.69599(9) 0.79285(8) 0.0149(3) Uani 1 1 d . A .
O4 O 0.72515(10) 0.74488(10) 0.89487(8) 0.0199(3) Uani 1 1 d . A .
O5 O 0.36050(9) 0.69415(9) 0.71961(8) 0.0176(3) Uani 1 1 d . A .
O6 O 0.25661(10) 0.74039(11) 0.61641(9) 0.0272(4) Uani 1 1 d . A .
O7 O 0.62742(10) 0.69175(10) 0.48690(8) 0.0202(3) Uani 1 1 d . A .
O8 O 0.51054(11) 0.74202(12) 0.39798(9) 0.0326(4) Uani 1 1 d . A .
N1 N 0.44141(11) 0.69443(10) 0.91627(9) 0.0131(3) Uani 1 1 d . . .
N2 N 0.49680(11) 0.69208(10) 0.86828(9) 0.0127(3) Uani 1 1 d . A .
N3 N 0.48686(11) 0.69214(10) 0.64607(9) 0.0126(3) Uani 1 1 d . A .
N4 N 0.54294(11) 0.69233(10) 0.59849(9) 0.0125(3) Uani 1 1 d . . .
N5 N 0.25366(12) 0.56425(12) 0.96143(10) 0.0205(4) Uani 1 1 d . . .
N7 N 0.74278(12) 0.56701(11) 0.56713(10) 0.0190(4) Uani 1 1 d . . .
N8 N 0.83734(13) 0.51350(12) 0.75933(11) 0.0249(4) Uani 1 1 d . . .
C1 C 0.43681(14) 0.73203(14) 1.04689(12) 0.0187(4) Uani 1 1 d . . .
C2 C 0.48748(14) 0.72565(12) 0.98566(11) 0.0143(4) Uani 1 1 d . A .
C3 C 0.57471(14) 0.74434(12) 0.98313(11) 0.0147(4) Uani 1 1 d . . .
H3A H 0.6214 0.7669 1.0233 0.018 Uiso 1 1 calc R A .
C4 C 0.57712(13) 0.72204(12) 0.90747(11) 0.0125(4) Uani 1 1 d . A .
C5 C 0.64838(14) 0.72218(12) 0.86418(11) 0.0143(4) Uani 1 1 d . . .
C6 C 0.33360(14) 0.71847(13) 0.64764(12) 0.0169(4) Uani 1 1 d . . .
C7 C 0.40540(13) 0.71788(12) 0.60451(11) 0.0130(4) Uani 1 1 d . A .
C8 C 0.40788(13) 0.73535(12) 0.52776(11) 0.0141(4) Uani 1 1 d . . .
H8B H 0.3607 0.7545 0.4859 0.017 Uiso 1 1 calc R A .
C9 C 0.49612(14) 0.71796(12) 0.52704(11) 0.0140(4) Uani 1 1 d . A .
C10 C 0.54581(14) 0.71831(14) 0.46440(12) 0.0197(4) Uani 1 1 d . . .
C11 C 0.17952(16) 0.58383(15) 0.98440(14) 0.0267(5) Uani 1 1 d . A .
H11A H 0.1607 0.6376 0.9803 0.032 Uiso 1 1 calc R . .
C12 C 0.12941(19) 0.52911(17) 1.01377(16) 0.0362(6) Uani 1 1 d . . .
H12A H 0.0781 0.5452 1.0307 0.043 Uiso 1 1 calc R A .
C13 C 0.15537(19) 0.45081(17) 1.01804(16) 0.0369(6) Uani 1 1 d . A .
H13A H 0.1216 0.4118 1.0372 0.044 Uiso 1 1 calc R . .
C14 C 0.23122(19) 0.42988(17) 0.99408(16) 0.0366(6) Uani 1 1 d . . .
H14A H 0.2496 0.3761 0.9960 0.044 Uiso 1 1 calc R A .
C15 C 0.28081(17) 0.48781(16) 0.96704(15) 0.0300(5) Uani 1 1 d . A .
C16 C 0.3671(2) 0.46800(18) 0.9459(2) 0.0483(8) Uani 1 1 d . . .
H16A H 0.3652 0.4888 0.8935 0.072 Uiso 1 1 calc R A .
H16B H 0.3747 0.4104 0.9460 0.072 Uiso 1 1 calc R . .
H16C H 0.4176 0.4918 0.9845 0.072 Uiso 1 1 calc R . .
N6 N 0.49949(17) 0.54075(9) 0.76133(14) 0.0167(7) Uani 0.683(3) 1 d PGU A 1
C17 C 0.56915(16) 0.51469(12) 0.82305(13) 0.0241(7) Uani 0.683(3) 1 d PGU A 1
H17A H 0.6050 0.5519 0.8578 0.029 Uiso 0.683(3) 1 calc PR A 1
C18 C 0.58633(15) 0.43414(13) 0.83397(13) 0.0301(8) Uani 0.683(3) 1 d PGU A 1
H18A H 0.6339 0.4163 0.8762 0.036 Uiso 0.683(3) 1 calc PR A 1
C19 C 0.5339(2) 0.37965(9) 0.78317(17) 0.0300(8) Uani 0.683(3) 1 d PGU A 1
H19A H 0.5456 0.3246 0.7906 0.036 Uiso 0.683(3) 1 calc PR A 1
C20 C 0.46420(18) 0.40571(11) 0.72144(15) 0.0293(8) Uani 0.683(3) 1 d PGU A 1
H20A H 0.4283 0.3685 0.6867 0.035 Uiso 0.683(3) 1 calc PR A 1
C21 C 0.44701(14) 0.48626(13) 0.71052(12) 0.0207(7) Uani 0.683(3) 1 d PGU A 1
C22 C 0.3748(3) 0.5156(2) 0.6450(2) 0.0306(8) Uani 0.683(3) 1 d PU A 1
H22A H 0.3439 0.4707 0.6146 0.046 Uiso 0.683(3) 1 calc PR A 1
H22B H 0.4006 0.5494 0.6109 0.046 Uiso 0.683(3) 1 calc PR A 1
H22C H 0.3318 0.5464 0.6658 0.046 Uiso 0.683(3) 1 calc PR A 1
N6' N 0.4827(4) 0.5399(2) 0.7421(3) 0.0155(14) Uani 0.317(3) 1 d PGU A 2
C17' C 0.4164(3) 0.5158(3) 0.6768(3) 0.0213(14) Uani 0.317(3) 1 d PGU A 2
H17B H 0.3802 0.5541 0.6437 0.026 Uiso 0.317(3) 1 calc PR A 2
C18' C 0.4033(3) 0.4356(3) 0.6597(3) 0.0276(13) Uani 0.317(3) 1 d PGU A 2
H18B H 0.3580 0.4192 0.6151 0.033 Uiso 0.317(3) 1 calc PR A 2
C19' C 0.4563(5) 0.3796(2) 0.7080(4) 0.0316(16) Uani 0.317(3) 1 d PGU A 2
H19B H 0.4473 0.3249 0.6964 0.038 Uiso 0.317(3) 1 calc PR A 2
C20' C 0.5226(4) 0.4038(3) 0.7734(3) 0.0303(15) Uani 0.317(3) 1 d PGU A 2
H20B H 0.5588 0.3655 0.8064 0.036 Uiso 0.317(3) 1 calc PR A 2
C21' C 0.5357(3) 0.4839(3) 0.7904(3) 0.0214(12) Uani 0.317(3) 1 d PGU A 2
C22' C 0.6080(6) 0.5104(5) 0.8596(5) 0.0335(17) Uani 0.317(3) 1 d PU A 2
H22D H 0.6344 0.4641 0.8906 0.050 Uiso 0.317(3) 1 calc PR A 2
H22E H 0.5822 0.5458 0.8923 0.050 Uiso 0.317(3) 1 calc PR A 2
H22F H 0.6547 0.5385 0.8412 0.050 Uiso 0.317(3) 1 calc PR A 2
C23 C 0.82776(16) 0.58424(15) 0.56574(15) 0.0280(5) Uani 1 1 d . A .
H23A H 0.8473 0.6377 0.5730 0.034 Uiso 1 1 calc R . .
C24 C 0.88743(18) 0.52769(17) 0.55422(17) 0.0375(6) Uani 1 1 d . . .
H24A H 0.9471 0.5417 0.5536 0.045 Uiso 1 1 calc R A .
C25 C 0.8589(2) 0.45013(17) 0.54366(18) 0.0406(7) Uani 1 1 d . A .
H25A H 0.8989 0.4099 0.5357 0.049 Uiso 1 1 calc R . .
C26 C 0.77222(19) 0.43153(15) 0.54473(17) 0.0349(6) Uani 1 1 d . . .
H26A H 0.7515 0.3785 0.5365 0.042 Uiso 1 1 calc R A .
C27 C 0.71493(16) 0.49096(14) 0.55791(14) 0.0251(5) Uani 1 1 d . A .
C28 C 0.62111(19) 0.47363(17) 0.5638(2) 0.0440(7) Uani 1 1 d . . .
H28A H 0.5919 0.5230 0.5729 0.066 Uiso 1 1 calc R A .
H28B H 0.6232 0.4371 0.6076 0.066 Uiso 1 1 calc R . .
H28C H 0.5869 0.4494 0.5146 0.066 Uiso 1 1 calc R . .
C29 C 0.81186(17) 0.43727(15) 0.76510(14) 0.0274(5) Uani 1 1 d . . .
H29A H 0.7497 0.4246 0.7482 0.033 Uiso 1 1 calc R . .
C30 C 0.87142(18) 0.37760(15) 0.79409(15) 0.0318(6) Uani 1 1 d . . .
H30A H 0.8514 0.3247 0.7968 0.038 Uiso 1 1 calc R . .
C31 C 0.96162(18) 0.39693(16) 0.81930(16) 0.0337(6) Uani 1 1 d . . .
H31A H 1.0047 0.3571 0.8403 0.040 Uiso 1 1 calc R . .
C32 C 0.98859(17) 0.47325(16) 0.81398(15) 0.0310(5) Uani 1 1 d . . .
H32A H 1.0504 0.4869 0.8314 0.037 Uiso 1 1 calc R . .
C33 C 0.92499(17) 0.53105(15) 0.78293(14) 0.0277(5) Uani 1 1 d . . .
C34 C 0.9512(2) 0.61464(17) 0.77414(19) 0.0449(7) Uani 1 1 d . . .
H34A H 0.8974 0.6460 0.7512 0.067 Uiso 1 1 calc R . .
H34B H 0.9923 0.6168 0.7396 0.067 Uiso 1 1 calc R . .
H34C H 0.9813 0.6362 0.8259 0.067 Uiso 1 1 calc R . .
O13 O 0.1826(9) 0.4946(8) 0.7477(7) 0.0369(16) Uani 0.515(8) 1 d PU B 1
C35 C 0.1340(7) 0.5033(6) 0.6716(6) 0.0441(16) Uani 0.515(8) 1 d PU B 1
H35A H 0.1736 0.5149 0.6364 0.053 Uiso 0.515(8) 1 calc PR B 1
H35B H 0.0889 0.5461 0.6668 0.053 Uiso 0.515(8) 1 calc PR B 1
C36 C 0.0873(5) 0.4201(4) 0.6524(4) 0.0464(14) Uani 0.515(8) 1 d PU B 1
H36A H 0.0403 0.4107 0.6810 0.056 Uiso 0.515(8) 1 calc PR B 1
H36B H 0.0625 0.4115 0.5954 0.056 Uiso 0.515(8) 1 calc PR B 1
C37 C 0.1708(6) 0.3733(4) 0.6851(4) 0.0497(14) Uani 0.515(8) 1 d PU B 1
H37A H 0.1563 0.3176 0.6945 0.060 Uiso 0.515(8) 1 calc PR B 1
H37B H 0.2110 0.3743 0.6490 0.060 Uiso 0.515(8) 1 calc PR B 1
C38 C 0.2118(10) 0.4129(9) 0.7581(7) 0.0438(18) Uani 0.515(8) 1 d PU B 1
H38A H 0.2781 0.4095 0.7694 0.053 Uiso 0.515(8) 1 calc PR B 1
H38B H 0.1921 0.3884 0.8021 0.053 Uiso 0.515(8) 1 calc PR B 1
O13' O 0.1792(11) 0.4934(10) 0.7574(8) 0.0350(16) Uiso 0.485(8) 1 d PU B 2
C35' C 0.1147(7) 0.5054(7) 0.6784(7) 0.0407(17) Uiso 0.485(8) 1 d PU B 2
H35C H 0.1304 0.5530 0.6517 0.049 Uiso 0.485(8) 1 calc PR B 2
H35D H 0.0520 0.5102 0.6830 0.049 Uiso 0.485(8) 1 calc PR B 2
C36' C 0.1296(6) 0.4240(4) 0.6324(4) 0.0473(15) Uiso 0.485(8) 1 d PU B 2
H36C H 0.0780 0.4125 0.5872 0.057 Uiso 0.485(8) 1 calc PR B 2
H36D H 0.1859 0.4252 0.6148 0.057 Uiso 0.485(8) 1 calc PR B 2
C37' C 0.1348(6) 0.3671(4) 0.6996(4) 0.0429(14) Uiso 0.485(8) 1 d PU B 2
H37C H 0.1578 0.3147 0.6884 0.051 Uiso 0.485(8) 1 calc PR B 2
H37D H 0.0755 0.3602 0.7113 0.051 Uiso 0.485(8) 1 calc PR B 2
C38' C 0.2035(11) 0.4105(11) 0.7688(8) 0.0417(18) Uiso 0.485(8) 1 d PU B 2
H38C H 0.1972 0.3917 0.8206 0.050 Uiso 0.485(8) 1 calc PR B 2
H38D H 0.2661 0.4017 0.7656 0.050 Uiso 0.485(8) 1 calc PR B 2
O9 O 0.30052(11) 0.60396(10) 0.81735(9) 0.0196(3) Uani 1 1 d . . .
H9A H 0.258(2) 0.5754(18) 0.8008(17) 0.029 Uiso 1 1 d . . .
H9B H 0.307(2) 0.6355(18) 0.7827(18) 0.029 Uiso 1 1 d . . .
O10 O 0.21784(12) 0.73713(12) 0.88025(10) 0.0279(4) Uani 1 1 d . . .
H10A H 0.188(2) 0.733(2) 0.838(2) 0.042 Uiso 1 1 d . . .
H10B H 0.193(2) 0.759(2) 0.907(2) 0.042 Uiso 1 1 d . . .
O11 O 0.69262(11) 0.60653(10) 0.70179(9) 0.0183(3) Uani 1 1 d . . .
H11B H 0.682(2) 0.6324(17) 0.7365(18) 0.027 Uiso 1 1 d . . .
H11C H 0.739(2) 0.5829(17) 0.7184(17) 0.027 Uiso 1 1 d . . .
O12 O 0.75893(10) 0.74955(10) 0.63358(9) 0.0186(3) Uani 1 1 d . . .
H12B H 0.785(2) 0.7548(17) 0.6773(18) 0.028 Uiso 1 1 d . . .
H12C H 0.785(2) 0.7671(17) 0.6032(17) 0.028 Uiso 1 1 d . . .
O14 O 0.83235(12) 0.78345(12) 0.79310(10) 0.0276(4) Uani 1 1 d . . .
H14B H 0.886(2) 0.7733(18) 0.8201(18) 0.033 Uiso 1 1 d . . .
H14C H 0.802(2) 0.7671(18) 0.8195(18) 0.033 Uiso 1 1 d . . .
O15 O 0.14140(13) 0.72408(15) 0.71987(10) 0.0402(5) Uani 1 1 d . . .
H15A H 0.091(2) 0.725(2) 0.690(2) 0.048 Uiso 1 1 d . . .
H15B H 0.176(2) 0.736(2) 0.697(2) 0.048 Uiso 1 1 d . . .

loop_
_atom_site_aniso_label
_atom_site_aniso_U_11
_atom_site_aniso_U_22
_atom_site_aniso_U_33
_atom_site_aniso_U_23
_atom_site_aniso_U_13
_atom_site_aniso_U_12
Cu1 0.01023(16) 0.02435(17) 0.01029(15) 0.00000(11) 0.00189(11) -0.00262(12)
Cu2 0.00839(15) 0.01890(16) 0.00746(14) 0.00036(11) -0.00005(11) -0.00026(11)
Cu3 0.00972(15) 0.02049(16) 0.01012(14) 0.00070(11) 0.00100(11) 0.00240(11)
O1 0.0127(7) 0.0391(9) 0.0126(7) -0.0023(6) 0.0035(6) -0.0014(7)
O2 0.0139(8) 0.0508(11) 0.0140(7) -0.0120(7) 0.0013(6) 0.0015(7)
O3 0.0100(7) 0.0238(7) 0.0098(6) -0.0015(5) 0.0005(5) -0.0016(6)
O4 0.0104(7) 0.0346(9) 0.0130(7) -0.0012(6) -0.0002(6) -0.0052(6)
O5 0.0102(7) 0.0312(8) 0.0104(6) 0.0030(6) 0.0009(5) 0.0006(6)
O6 0.0100(7) 0.0552(11) 0.0150(7) 0.0041(7) 0.0005(6) 0.0084(7)
O7 0.0113(7) 0.0367(9) 0.0130(7) 0.0034(6) 0.0034(6) 0.0018(6)
O8 0.0177(8) 0.0654(13) 0.0141(7) 0.0159(8) 0.0025(6) 0.0073(8)
N1 0.0096(8) 0.0199(9) 0.0093(7) -0.0001(6) 0.0017(6) 0.0018(7)
N2 0.0093(8) 0.0178(8) 0.0107(8) 0.0009(6) 0.0018(6) 0.0006(6)
N3 0.0080(8) 0.0176(8) 0.0118(8) 0.0004(6) 0.0016(6) -0.0006(6)
N4 0.0104(8) 0.0162(8) 0.0105(8) 0.0011(6) 0.0018(6) 0.0000(6)
N5 0.0157(9) 0.0298(10) 0.0157(8) 0.0032(7) 0.0031(7) -0.0030(8)
N7 0.0178(9) 0.0217(9) 0.0174(8) -0.0025(7) 0.0043(7) 0.0030(7)
N8 0.0228(10) 0.0304(11) 0.0201(9) 0.0022(8) 0.0026(8) 0.0090(8)
C1 0.0116(10) 0.0311(12) 0.0127(9) -0.0009(8) 0.0021(8) 0.0043(9)
C2 0.0129(10) 0.0190(10) 0.0101(9) -0.0011(8) 0.0012(8) 0.0021(8)
C3 0.0124(10) 0.0181(10) 0.0116(9) -0.0011(8) -0.0009(7) 0.0000(8)
C4 0.0088(9) 0.0156(9) 0.0118(9) 0.0011(7) 0.0002(7) 0.0000(7)
C5 0.0134(10) 0.0175(10) 0.0115(9) 0.0028(8) 0.0023(8) 0.0004(8)
C6 0.0118(10) 0.0259(11) 0.0120(9) 0.0004(8) 0.0013(8) 0.0005(8)
C7 0.0096(9) 0.0160(9) 0.0125(9) -0.0002(7) 0.0009(7) 0.0008(7)
C8 0.0106(10) 0.0182(10) 0.0112(9) 0.0018(7) -0.0012(7) 0.0001(8)
C9 0.0126(10) 0.0183(10) 0.0099(9) 0.0018(7) 0.0010(8) -0.0003(8)
C10 0.0135(10) 0.0307(12) 0.0149(10) 0.0027(9) 0.0036(8) -0.0010(9)
C11 0.0262(12) 0.0301(12) 0.0275(12) -0.0040(10) 0.0136(10) -0.0055(10)
C12 0.0334(15) 0.0451(16) 0.0372(14) -0.0069(12) 0.0219(12) -0.0140(12)
C13 0.0371(15) 0.0415(15) 0.0350(14) 0.0072(12) 0.0147(12) -0.0146(12)
C14 0.0362(15) 0.0323(14) 0.0412(15) 0.0167(12) 0.0099(12) -0.0007(12)
C15 0.0242(13) 0.0349(13) 0.0304(13) 0.0150(11) 0.0061(10) 0.0034(10)
C16 0.0350(16) 0.0420(16) 0.074(2) 0.0316(16) 0.0241(15) 0.0156(13)
N6 0.0165(15) 0.0191(15) 0.0133(14) -0.0010(11) 0.0017(12) -0.0009(11)
C17 0.028(2) 0.0201(16) 0.0229(18) 0.0026(14) 0.0037(15) -0.0001(14)
C18 0.0366(18) 0.0260(16) 0.0272(16) 0.0075(13) 0.0070(14) 0.0056(14)
C19 0.041(2) 0.0195(18) 0.0356(18) 0.0005(15) 0.0201(16) 0.0005(15)
C20 0.0351(19) 0.0240(18) 0.0339(18) -0.0035(15) 0.0185(15) -0.0011(15)
C21 0.0219(16) 0.0223(15) 0.0206(15) -0.0063(12) 0.0104(13) -0.0051(13)
C22 0.031(2) 0.0290(17) 0.0249(18) -0.0066(15) -0.0066(15) -0.0034(16)
N6' 0.015(3) 0.019(3) 0.013(3) 0.002(2) 0.004(2) 0.003(2)
C17' 0.024(3) 0.017(3) 0.020(3) 0.001(2) 0.000(3) 0.001(3)
C18' 0.030(3) 0.024(3) 0.030(3) -0.005(2) 0.010(2) -0.004(2)
C19' 0.040(3) 0.019(3) 0.041(3) 0.004(3) 0.020(3) 0.002(3)
C20' 0.040(3) 0.019(3) 0.038(3) 0.004(3) 0.020(2) 0.001(3)
C21' 0.024(3) 0.023(2) 0.021(2) 0.010(2) 0.014(2) 0.008(2)
C22' 0.034(4) 0.035(3) 0.021(3) 0.010(3) -0.011(3) 0.008(3)
C23 0.0246(12) 0.0267(12) 0.0354(13) -0.0046(10) 0.0125(10) -0.0009(10)
C24 0.0239(13) 0.0418(15) 0.0491(16) -0.0094(13) 0.0137(12) 0.0044(12)
C25 0.0366(15) 0.0344(15) 0.0497(17) -0.0122(13) 0.0085(13) 0.0128(12)
C26 0.0361(15) 0.0208(12) 0.0453(15) -0.0076(11) 0.0054(12) 0.0020(11)
C27 0.0232(12) 0.0238(11) 0.0258(12) -0.0068(9) 0.0015(9) -0.0023(9)
C28 0.0309(15) 0.0348(15) 0.068(2) -0.0207(14) 0.0164(14) -0.0149(12)
C29 0.0240(12) 0.0325(13) 0.0260(12) 0.0011(10) 0.0068(10) 0.0016(10)
C30 0.0361(14) 0.0246(12) 0.0360(14) 0.0031(10) 0.0117(11) 0.0000(11)
C31 0.0315(14) 0.0355(14) 0.0349(14) 0.0073(11) 0.0100(11) 0.0094(11)
C32 0.0239(13) 0.0368(14) 0.0302(13) 0.0031(11) 0.0028(10) 0.0043(11)
C33 0.0303(13) 0.0267(12) 0.0242(11) -0.0013(10) 0.0036(10) 0.0007(10)
C34 0.0482(18) 0.0279(14) 0.0532(18) -0.0013(13) 0.0029(15) -0.0006(13)
O13 0.037(2) 0.032(2) 0.037(3) -0.007(2) 0.001(3) -0.0184(17)
C35 0.045(3) 0.041(2) 0.041(3) -0.006(2) 0.001(3) 0.002(3)
C36 0.044(3) 0.052(3) 0.044(2) -0.019(2) 0.012(2) -0.007(2)
C37 0.053(3) 0.036(2) 0.060(3) -0.011(2) 0.014(3) -0.001(2)
C38 0.048(3) 0.035(2) 0.048(3) -0.002(3) 0.011(3) -0.003(2)
O9 0.0183(8) 0.0242(8) 0.0160(7) -0.0001(6) 0.0037(6) -0.0067(6)
O10 0.0224(9) 0.0444(11) 0.0151(8) -0.0001(7) 0.0013(7) 0.0152(8)
O11 0.0163(8) 0.0238(8) 0.0140(7) 0.0019(6) 0.0022(6) 0.0075(6)
O12 0.0162(8) 0.0262(8) 0.0133(7) -0.0026(6) 0.0036(6) -0.0054(6)
O14 0.0175(8) 0.0481(11) 0.0175(8) 0.0014(7) 0.0046(7) -0.0043(8)
O15 0.0147(9) 0.0877(17) 0.0171(8) 0.0040(9) 0.0020(7) 0.0053(10)

loop_
_atom_type_symbol
_atom_type_description
_atom_type_scat_dispersion_real
_atom_type_scat_dispersion_imag
_atom_type_scat_source
C C 0.0181 0.0091 'International Tables Vol C Tables 4.2.6.8 and 6.1.1.4'
H H 0.0000 0.0000 'International Tables Vol C Tables 4.2.6.8 and 6.1.1.4'
Cu Cu -1.9646 0.5888 'International Tables Vol C Tables 4.2.6.8 and 6.1.1.4'
N N 0.0311 0.0180 'International Tables Vol C Tables 4.2.6.8 and 6.1.1.4'
O O 0.0492 0.0322 'International Tables Vol C Tables 4.2.6.8 and 6.1.1.4'

loop_
_geom_angle_atom_site_label_1
_geom_angle_atom_site_label_2
_geom_angle_atom_site_label_3
_geom_angle
O9 Cu1 O1 174.90(7)
O9 Cu1 N1 92.98(7)
O1 Cu1 N1 82.06(6)
O9 Cu1 N5 92.41(7)
O1 Cu1 N5 91.22(7)
N1 Cu1 N5 148.31(7)
O9 Cu1 O10 90.59(7)
O1 Cu1 O10 92.25(7)
N1 Cu1 O10 110.45(7)
N5 Cu1 O10 100.69(8)
N3 Cu2 N2 158.70(7)
N3 Cu2 O5 81.81(6)
N2 Cu2 O5 94.38(6)
N3 Cu2 O3 93.30(6)
N2 Cu2 O3 81.67(6)
O5 Cu2 O3 156.02(7)
N3 Cu2 N6 102.08(8)
N2 Cu2 N6 99.16(8)
O5 Cu2 N6 104.80(8)
O3 Cu2 N6 99.18(8)
N3 Cu2 N6' 94.79(15)
N2 Cu2 N6' 106.50(15)
O5 Cu2 N6' 97.75(15)
O3 Cu2 N6' 106.07(15)
N6 Cu2 N6' 9.60(14)
O11 Cu3 O7 175.50(7)
O11 Cu3 N4 95.93(7)
O7 Cu3 N4 82.03(6)
O11 Cu3 N7 87.59(7)
O7 Cu3 N7 92.23(7)
N4 Cu3 N7 150.35(7)
O11 Cu3 O12 92.17(7)
O7 Cu3 O12 92.26(6)
N4 Cu3 O12 106.79(6)
N7 Cu3 O12 102.46(7)
C1 O1 Cu1 115.44(13)
C5 O3 Cu2 115.46(12)
C6 O5 Cu2 115.58(13)
C10 O7 Cu3 115.62(13)
N2 N1 C2 107.87(16)
N2 N1 Cu1 139.02(13)
C2 N1 Cu1 112.08(13)
N1 N2 C4 108.13(16)
N1 N2 Cu2 138.95(13)
C4 N2 Cu2 112.38(13)
N4 N3 C7 108.35(16)
N4 N3 Cu2 138.52(13)
C7 N3 Cu2 113.05(13)
N3 N4 C9 107.68(16)
N3 N4 Cu3 139.45(13)
C9 N4 Cu3 111.96(13)
C11 N5 C15 118.9(2)
C11 N5 Cu1 118.95(16)
C15 N5 Cu1 122.16(16)
C23 N7 C27 118.9(2)
C23 N7 Cu3 119.76(16)
C27 N7 Cu3 120.86(15)
C33 N8 C29 118.3(2)
O2 C1 O1 124.26(19)
O2 C1 C2 121.44(19)
O1 C1 C2 114.30(18)
N1 C2 C3 110.53(17)
N1 C2 C1 115.52(18)
C3 C2 C1 133.95(19)
C2 C3 C4 103.09(17)
C2 C3 H3A 128.5
C4 C3 H3A 128.5
N2 C4 C3 110.38(17)
N2 C4 C5 115.92(17)
C3 C4 C5 133.66(18)
O4 C5 O3 124.49(19)
O4 C5 C4 121.81(18)
O3 C5 C4 113.70(17)
O6 C6 O5 124.53(19)
O6 C6 C7 121.91(18)
O5 C6 C7 113.56(17)
N3 C7 C8 110.16(17)
N3 C7 C6 115.57(17)
C8 C7 C6 134.22(18)
C7 C8 C9 103.19(17)
C7 C8 H8B 128.4
C9 C8 H8B 128.4
N4 C9 C8 110.62(17)
N4 C9 C10 115.82(18)
C8 C9 C10 133.48(18)
O8 C10 O7 124.5(2)
O8 C10 C9 121.3(2)
O7 C10 C9 114.18(18)
N5 C11 C12 122.8(2)
N5 C11 H11A 118.6
C12 C11 H11A 118.6
C13 C12 C11 118.8(2)
C13 C12 H12A 120.6
C11 C12 H12A 120.6
C12 C13 C14 118.9(2)
C12 C13 H13A 120.5
C14 C13 H13A 120.5
C13 C14 C15 120.0(3)
C13 C14 H14A 120.0
C15 C14 H14A 120.0
N5 C15 C14 120.6(2)
N5 C15 C16 118.0(2)
C14 C15 C16 121.3(2)
C15 C16 H16A 109.5
C15 C16 H16B 109.5
H16A C16 H16B 109.5
C15 C16 H16C 109.5
H16A C16 H16C 109.5
H16B C16 H16C 109.5
C17 N6 C21 120.0
C17 N6 Cu2 111.76(11)
C21 N6 Cu2 128.21(11)
N6 C17 C18 120.0
N6 C17 H17A 120.0
C18 C17 H17A 120.0
C17 C18 C19 120.0
C17 C18 H18A 120.0
C19 C18 H18A 120.0
C20 C19 C18 120.0
C20 C19 H19A 120.0
C18 C19 H19A 120.0
C19 C20 C21 120.0
C19 C20 H20A 120.0
C21 C20 H20A 120.0
C20 C21 N6 120.0
C20 C21 C22 121.2(2)
N6 C21 C22 118.8(2)
C21 C22 H22A 109.5
C21 C22 H22B 109.5
H22A C22 H22B 109.5
C21 C22 H22C 109.5
H22A C22 H22C 109.5
H22B C22 H22C 109.5
C17' N6' C21' 120.0
C17' N6' Cu2 113.4(3)
C21' N6' Cu2 126.6(3)
N6' C17' C18' 120.0
N6' C17' H17B 120.0
C18' C17' H17B 120.0
C19' C18' C17' 120.0
C19' C18' H18B 120.0
C17' C18' H18B 120.0
C18' C19' C20' 120.0
C18' C19' H19B 120.0
C20' C19' H19B 120.0
C21' C20' C19' 120.0
C21' C20' H20B 120.0
C19' C20' H20B 120.0
C20' C21' N6' 120.0
C20' C21' C22' 120.3(4)
N6' C21' C22' 119.7(4)
C21' C22' H22D 109.5
C21' C22' H22E 109.5
H22D C22' H22E 109.5
C21' C22' H22F 109.5
H22D C22' H22F 109.5
H22E C22' H22F 109.5
N7 C23 C24 122.7(2)
N7 C23 H23A 118.7
C24 C23 H23A 118.7
C23 C24 C25 118.6(3)
C23 C24 H24A 120.7
C25 C24 H24A 120.7
C26 C25 C24 119.5(2)
C26 C25 H25A 120.3
C24 C25 H25A 120.3
C25 C26 C27 119.6(2)
C25 C26 H26A 120.2
C27 C26 H26A 120.2
N7 C27 C26 120.7(2)
N7 C27 C28 117.3(2)
C26 C27 C28 122.0(2)
C27 C28 H28A 109.5
C27 C28 H28B 109.5
H28A C28 H28B 109.5
C27 C28 H28C 109.5
H28A C28 H28C 109.5
H28B C28 H28C 109.5
N8 C29 C30 123.2(2)
N8 C29 H29A 118.4
C30 C29 H29A 118.4
C29 C30 C31 117.8(2)
C29 C30 H30A 121.1
C31 C30 H30A 121.1
C32 C31 C30 119.9(2)
C32 C31 H31A 120.1
C30 C31 H31A 120.1
C31 C32 C33 119.6(2)
C31 C32 H32A 120.2
C33 C32 H32A 120.2
N8 C33 C32 121.2(2)
N8 C33 C34 117.1(2)
C32 C33 C34 121.6(2)
C33 C34 H34A 109.5
C33 C34 H34B 109.5
H34A C34 H34B 109.5
C33 C34 H34C 109.5
H34A C34 H34C 109.5
H34B C34 H34C 109.5
C35 O13 C38 107.5(10)
O13 C35 C36 102.8(9)
O13 C35 H35A 111.2
C36 C35 H35A 111.2
O13 C35 H35B 111.2
C36 C35 H35B 111.2
H35A C35 H35B 109.1
C37 C36 C35 95.0(6)
C37 C36 H36A 112.7
C35 C36 H36A 112.7
C37 C36 H36B 112.7
C35 C36 H36B 112.7
H36A C36 H36B 110.2
C38 C37 C36 103.7(8)
C38 C37 H37A 111.0
C36 C37 H37A 111.0
C38 C37 H37B 111.0
C36 C37 H37B 111.0
H37A C37 H37B 109.0
C37 C38 O13 106.2(10)
C37 C38 H38A 110.5
O13 C38 H38A 110.5
C37 C38 H38B 110.5
O13 C38 H38B 110.5
H38A C38 H38B 108.7
C38' O13' C35' 110.3(12)
O13' C35' C36' 101.5(9)
O13' C35' H35C 111.5
C36' C35' H35C 111.5
O13' C35' H35D 111.5
C36' C35' H35D 111.5
H35C C35' H35D 109.3
C37' C36' C35' 97.8(7)
C37' C36' H36C 112.2
C35' C36' H36C 112.2
C37' C36' H36D 112.2
C35' C36' H36D 112.2
H36C C36' H36D 109.8
C36' C37' C38' 101.6(8)
C36' C37' H37C 111.5
C38' C37' H37C 111.5
C36' C37' H37D 111.5
C38' C37' H37D 111.5
H37C C37' H37D 109.3
O13' C38' C37' 104.1(11)
O13' C38' H38C 110.9
C37' C38' H38C 110.9
O13' C38' H38D 110.9
C37' C38' H38D 110.9
H38C C38' H38D 109.0
Cu1 O9 H9A 121(2)
Cu1 O9 H9B 114(2)
H9A O9 H9B 111(3)
Cu1 O10 H10A 119(2)
Cu1 O10 H10B 124(2)
H10A O10 H10B 111(3)
Cu3 O11 H11B 118(2)
Cu3 O11 H11C 120(2)
H11B O11 H11C 109(3)
Cu3 O12 H12B 122(2)
Cu3 O12 H12C 119(2)
H12B O12 H12C 113(3)
H14B O14 H14C 104(3)
H15A O15 H15B 109(3)

loop_
_geom_bond_atom_site_label_1
_geom_bond_atom_site_label_2
_geom_bond_distance
Cu1 O9 1.9536(15)
Cu1 O1 1.9796(15)
Cu1 N1 1.9828(17)
Cu1 N5 2.0342(19)
Cu1 O10 2.1667(17)
Cu2 N3 1.9617(16)
Cu2 N2 1.9740(16)
Cu2 O5 1.9910(14)
Cu2 O3 1.9920(14)
Cu2 N6 2.1968(15)
Cu2 N6' 2.222(3)
Cu3 O11 1.9501(15)
Cu3 O7 1.9804(14)
Cu3 N4 1.9947(17)
Cu3 N7 2.0197(18)
Cu3 O12 2.1900(16)
O1 C1 1.295(3)
O2 C1 1.236(3)
O3 C5 1.294(2)
O4 C5 1.229(3)
O5 C6 1.294(2)
O6 C6 1.229(3)
O7 C10 1.296(3)
O8 C10 1.224(3)
N1 N2 1.341(2)
N1 C2 1.353(3)
N2 C4 1.351(3)
N3 N4 1.343(2)
N3 C7 1.353(3)
N4 C9 1.351(2)
N5 C11 1.342(3)
N5 C15 1.353(3)
N7 C23 1.344(3)
N7 C27 1.351(3)
N8 C33 1.339(3)
N8 C29 1.357(3)
C1 C2 1.482(3)
C2 C3 1.388(3)
C3 C4 1.391(3)
C3 H3A 0.9500
C4 C5 1.482(3)
C6 C7 1.487(3)
C7 C8 1.390(3)
C8 C9 1.390(3)
C8 H8B 0.9500
C9 C10 1.489(3)
C11 C12 1.383(3)
C11 H11A 0.9500
C12 C13 1.378(4)
C12 H12A 0.9500
C13 C14 1.381(4)
C13 H13A 0.9500
C14 C15 1.395(4)
C14 H14A 0.9500
C15 C16 1.501(4)
C16 H16A 0.9800
C16 H16B 0.9800
C16 H16C 0.9800
N6 C17 1.3900
N6 C21 1.3900
C17 C18 1.3900
C17 H17A 0.9500
C18 C19 1.3900
C18 H18A 0.9500
C19 C20 1.3900
C19 H19A 0.9500
C20 C21 1.3900
C20 H20A 0.9500
C21 C22 1.470(4)
C22 H22A 0.9800
C22 H22B 0.9800
C22 H22C 0.9800
N6' C17' 1.3900
N6' C21' 1.3900
C17' C18' 1.3900
C17' H17B 0.9500
C18' C19' 1.3900
C18' H18B 0.9500
C19' C20' 1.3900
C19' H19B 0.9500
C20' C21' 1.3900
C20' H20B 0.9500
C21' C22' 1.493(9)
C22' H22D 0.9800
C22' H22E 0.9800
C22' H22F 0.9800
C23 C24 1.374(4)
C23 H23A 0.9500
C24 C25 1.379(4)
C24 H24A 0.9500
C25 C26 1.373(4)
C25 H25A 0.9500
C26 C27 1.392(3)
C26 H26A 0.9500
C27 C28 1.500(4)
C28 H28A 0.9800
C28 H28B 0.9800
C28 H28C 0.9800
C29 C30 1.371(4)
C29 H29A 0.9500
C30 C31 1.384(4)
C30 H30A 0.9500
C31 C32 1.364(4)
C31 H31A 0.9500
C32 C33 1.392(3)
C32 H32A 0.9500
C33 C34 1.487(4)
C34 H34A 0.9800
C34 H34B 0.9800
C34 H34C 0.9800
O13 C35 1.366(15)
O13 C38 1.45(2)
C35 C36 1.575(12)
C35 H35A 0.9900
C35 H35B 0.9900
C36 C37 1.494(10)
C36 H36A 0.9900
C36 H36B 0.9900
C37 C38 1.442(15)
C37 H37A 0.9900
C37 H37B 0.9900
C38 H38A 0.9900
C38 H38B 0.9900
O13' C38' 1.45(2)
O13' C35' 1.502(17)
C35' C36' 1.640(14)
C35' H35C 0.9900
C35' H35D 0.9900
C36' C37' 1.508(11)
C36' H36C 0.9900
C36' H36D 0.9900
C37' C38' 1.577(17)
C37' H37C 0.9900
C37' H37D 0.9900
C38' H38C 0.9900
C38' H38D 0.9900
O9 H9A 0.80(3)
O9 H9B 0.83(3)
O10 H10A 0.77(3)
O10 H10B 0.77(4)
O11 H11B 0.80(3)
O11 H11C 0.80(3)
O12 H12B 0.78(3)
O12 H12C 0.81(3)
O14 H14B 0.86(3)
O14 H14C 0.78(3)
O15 H15A 0.82(4)
O15 H15B 0.77(4)

loop_
_geom_torsion_atom_site_label_1
_geom_torsion_atom_site_label_2
_geom_torsion_atom_site_label_3
_geom_torsion_atom_site_label_4
_geom_torsion
O9 Cu1 O1 C1 10.2(9)
N1 Cu1 O1 C1 -3.26(15)
N5 Cu1 O1 C1 145.65(16)
O10 Cu1 O1 C1 -113.59(16)
N3 Cu2 O3 C5 151.87(14)
N2 Cu2 O3 C5 -7.32(14)
O5 Cu2 O3 C5 74.7(2)
N6 Cu2 O3 C5 -105.33(15)
N6' Cu2 O3 C5 -112.2(2)
N3 Cu2 O5 C6 -5.83(15)
N2 Cu2 O5 C6 153.08(15)
O3 Cu2 O5 C6 73.8(2)
N6 Cu2 O5 C6 -106.23(16)
N6' Cu2 O5 C6 -99.6(2)
O11 Cu3 O7 C10 58.2(9)
N4 Cu3 O7 C10 -5.01(16)
N7 Cu3 O7 C10 145.78(16)
O12 Cu3 O7 C10 -111.65(16)
O9 Cu1 N1 N2 -5.9(2)
O1 Cu1 N1 N2 172.9(2)
N5 Cu1 N1 N2 93.6(2)
O10 Cu1 N1 N2 -97.7(2)
O9 Cu1 N1 C2 -172.27(14)
O1 Cu1 N1 C2 6.54(14)
N5 Cu1 N1 C2 -72.8(2)
O10 Cu1 N1 C2 95.98(14)
C2 N1 N2 C4 -0.2(2)
Cu1 N1 N2 C4 -166.97(16)
C2 N1 N2 Cu2 -170.68(16)
Cu1 N1 N2 Cu2 22.6(3)
N3 Cu2 N2 N1 101.0(3)
O5 Cu2 N2 N1 22.3(2)
O3 Cu2 N2 N1 178.5(2)
N6 Cu2 N2 N1 -83.4(2)
N6' Cu2 N2 N1 -77.1(3)
N3 Cu2 N2 C4 -69.2(2)
O5 Cu2 N2 C4 -147.82(14)
O3 Cu2 N2 C4 8.37(13)
N6 Cu2 N2 C4 106.40(15)
N6' Cu2 N2 C4 112.8(2)
N2 Cu2 N3 N4 100.9(3)
O5 Cu2 N3 N4 -178.2(2)
O3 Cu2 N3 N4 25.4(2)
N6 Cu2 N3 N4 -74.7(2)
N6' Cu2 N3 N4 -81.0(2)
N2 Cu2 N3 C7 -75.3(2)
O5 Cu2 N3 C7 5.69(14)
O3 Cu2 N3 C7 -150.70(14)
N6 Cu2 N3 C7 109.17(15)
N6' Cu2 N3 C7 102.9(2)
C7 N3 N4 C9 -0.2(2)
Cu2 N3 N4 C9 -176.51(16)
C7 N3 N4 Cu3 -167.76(16)
Cu2 N3 N4 Cu3 16.0(3)
O11 Cu3 N4 N3 -3.1(2)
O7 Cu3 N4 N3 172.8(2)
N7 Cu3 N4 N3 92.4(2)
O12 Cu3 N4 N3 -97.2(2)
O11 Cu3 N4 C9 -170.30(14)
O7 Cu3 N4 C9 5.66(14)
N7 Cu3 N4 C9 -74.7(2)
O12 Cu3 N4 C9 95.63(14)
O9 Cu1 N5 C11 -117.04(17)
O1 Cu1 N5 C11 66.54(17)
N1 Cu1 N5 C11 143.32(17)
O10 Cu1 N5 C11 -25.98(18)
O9 Cu1 N5 C15 64.67(19)
O1 Cu1 N5 C15 -111.75(18)
N1 Cu1 N5 C15 -35.0(3)
O10 Cu1 N5 C15 155.73(18)
O11 Cu3 N7 C23 -99.05(18)
O7 Cu3 N7 C23 85.45(18)
N4 Cu3 N7 C23 163.19(16)
O12 Cu3 N7 C23 -7.36(18)
O11 Cu3 N7 C27 73.15(17)
O7 Cu3 N7 C27 -102.35(17)
N4 Cu3 N7 C27 -24.6(3)
O12 Cu3 N7 C27 164.84(16)
Cu1 O1 C1 O2 178.63(18)
Cu1 O1 C1 C2 -0.5(2)
N2 N1 C2 C3 0.2(2)
Cu1 N1 C2 C3 170.80(14)
N2 N1 C2 C1 -179.32(17)
Cu1 N1 C2 C1 -8.7(2)
O2 C1 C2 N1 -172.9(2)
O1 C1 C2 N1 6.3(3)
O2 C1 C2 C3 7.8(4)
O1 C1 C2 C3 -173.1(2)
N1 C2 C3 C4 0.0(2)
C1 C2 C3 C4 179.3(2)
N1 N2 C4 C3 0.3(2)
Cu2 N2 C4 C3 173.47(13)
N1 N2 C4 C5 178.35(16)
Cu2 N2 C4 C5 -8.4(2)
C2 C3 C4 N2 -0.1(2)
C2 C3 C4 C5 -177.8(2)
Cu2 O3 C5 O4 -175.83(16)
Cu2 O3 C5 C4 4.7(2)
N2 C4 C5 O4 -176.93(19)
C3 C4 C5 O4 0.6(4)
N2 C4 C5 O3 2.6(3)
C3 C4 C5 O3 -179.9(2)
Cu2 O5 C6 O6 -175.28(18)
Cu2 O5 C6 C7 4.6(2)
N4 N3 C7 C8 0.1(2)
Cu2 N3 C7 C8 177.37(13)
N4 N3 C7 C6 177.73(16)
Cu2 N3 C7 C6 -5.0(2)
O6 C6 C7 N3 -179.9(2)
O5 C6 C7 N3 0.2(3)
O6 C6 C7 C8 -2.9(4)
O5 C6 C7 C8 177.2(2)
N3 C7 C8 C9 0.1(2)
C6 C7 C8 C9 -176.9(2)
N3 N4 C9 C8 0.3(2)
Cu3 N4 C9 C8 171.63(14)
N3 N4 C9 C10 -176.89(17)
Cu3 N4 C9 C10 -5.6(2)
C7 C8 C9 N4 -0.3(2)
C7 C8 C9 C10 176.3(2)
Cu3 O7 C10 O8 -176.7(2)
Cu3 O7 C10 C9 3.3(2)
N4 C9 C10 O8 -178.4(2)
C8 C9 C10 O8 5.2(4)
N4 C9 C10 O7 1.7(3)
C8 C9 C10 O7 -174.8(2)
C15 N5 C11 C12 0.1(4)
Cu1 N5 C11 C12 -178.3(2)
N5 C11 C12 C13 -1.5(4)
C11 C12 C13 C14 1.0(4)
C12 C13 C14 C15 0.8(4)
C11 N5 C15 C14 1.8(4)
Cu1 N5 C15 C14 -179.87(19)
C11 N5 C15 C16 -176.1(2)
Cu1 N5 C15 C16 2.1(3)
C13 C14 C15 N5 -2.3(4)
C13 C14 C15 C16 175.6(3)
N3 Cu2 N6 C17 129.89(11)
N2 Cu2 N6 C17 -48.48(12)
O5 Cu2 N6 C17 -145.52(11)
O3 Cu2 N6 C17 34.49(12)
N6' Cu2 N6 C17 171.0(13)
N3 Cu2 N6 C21 -48.12(18)
N2 Cu2 N6 C21 133.51(17)
O5 Cu2 N6 C21 36.47(19)
O3 Cu2 N6 C21 -143.52(17)
N6' Cu2 N6 C21 -7.0(11)
C21 N6 C17 C18 0.0
Cu2 N6 C17 C18 -178.19(19)
N6 C17 C18 C19 0.0
C17 C18 C19 C20 0.0
C18 C19 C20 C21 0.0
C19 C20 C21 N6 0.0
C19 C20 C21 C22 178.9(3)
C17 N6 C21 C20 0.0
Cu2 N6 C21 C20 177.9(2)
C17 N6 C21 C22 -179.0(3)
Cu2 N6 C21 C22 -1.1(3)
N3 Cu2 N6' C17' -46.2(2)
N2 Cu2 N6' C17' 133.1(2)
O5 Cu2 N6' C17' 36.1(2)
O3 Cu2 N6' C17' -141.1(2)
N6 Cu2 N6' C17' 174.0(14)
N3 Cu2 N6' C21' 133.5(4)
N2 Cu2 N6' C21' -47.2(4)
O5 Cu2 N6' C21' -144.1(4)
O3 Cu2 N6' C21' 38.7(4)
N6 Cu2 N6' C21' -6.3(10)
C21' N6' C17' C18' 0.0
Cu2 N6' C17' C18' 179.7(4)
N6' C17' C18' C19' 0.0
C17' C18' C19' C20' 0.0
C18' C19' C20' C21' 0.0
C19' C20' C21' N6' 0.0
C19' C20' C21' C22' -178.8(6)
C17' N6' C21' C20' 0.0
Cu2 N6' C21' C20' -179.7(5)
C17' N6' C21' C22' 178.8(6)
Cu2 N6' C21' C22' -0.9(7)
C27 N7 C23 C24 0.9(4)
Cu3 N7 C23 C24 173.3(2)
N7 C23 C24 C25 0.0(4)
C23 C24 C25 C26 0.1(4)
C24 C25 C26 C27 -1.2(4)
C23 N7 C27 C26 -2.0(3)
Cu3 N7 C27 C26 -174.25(19)
C23 N7 C27 C28 177.1(2)
Cu3 N7 C27 C28 4.8(3)
C25 C26 C27 N7 2.1(4)
C25 C26 C27 C28 -176.9(3)
C33 N8 C29 C30 0.2(4)
N8 C29 C30 C31 0.7(4)
C29 C30 C31 C32 -0.7(4)
C30 C31 C32 C33 -0.2(4)
C29 N8 C33 C32 -1.2(3)
C29 N8 C33 C34 178.6(2)
C31 C32 C33 N8 1.2(4)
C31 C32 C33 C34 -178.5(3)
C38 O13 C35 C36 33.0(12)
O13 C35 C36 C37 -47.3(10)
C35 C36 C37 C38 43.8(9)
C36 C37 C38 O13 -27.6(11)
C35 O13 C38 C37 -4.6(13)
C38' O13' C35' C36' -18.1(13)
O13' C35' C36' C37' 41.3(10)
C35' C36' C37' C38' -48.0(10)
C35' O13' C38' C37' -11.5(14)
C36' C37' C38' O13' 39.4(12)
